data_2003686
loop_
_publ_author_name
'Abram, U.'
'Walker, I.'

_publ_section_title <i>mer</i>,<i>cis</i>-Chlorotris(dimethylphenylphosphine)nitrido(trifluoromethylsulfonato)rhenium(V)
_journal_issue 7
_journal_name_full 'Acta Crystallographica Section C'
_journal_page_first 1250
_journal_page_last 1251
_journal_paper_doi 10.1107/S0108270195000692
_journal_volume 51
_journal_year 1995
_chemical_compound_source '[ReNCl~2~(Me~2~PhP)~3~] + HOSO~2~CF~3~'
_chemical_formula_sum 'C25 H33 Cl F3 N O3 P3 Re S'
_chemical_formula_weight 799.14
_chemical_name_systematic chlorotris(dimethylphenylphosphine)nitrido(trifluoromethanesulfonato)rhenium(V)
_space_group_IT_number 14
_symmetry_cell_setting monoclinic
_symmetry_space_group_name_Hall '-P 2ybc'
_symmetry_space_group_name_H-M 'P 1 21/c 1'
_audit_creation_method SHELXL
_cell_angle_alpha 90.00
_cell_angle_beta 84.16(1)
_cell_angle_gamma 90.00
_cell_formula_units_Z 4
_cell_length_a 17.589(3)
_cell_length_b 10.164(1)
_cell_length_c 16.807(4)
_cell_measurement_reflns_used 25
_cell_measurement_temperature 213(2)
_cell_measurement_theta_max 13.6
_cell_measurement_theta_min 8.3
_cell_volume 2989.1(9)
_computing_cell_refinement 'CAD-4 Software'
_computing_data_collection 'CAD-4 Software (Enraf-Nonius, 1989)'
_computing_data_reduction 'SDP (Enraf-Nonius, 1985)'
_computing_molecular_graphics
;
SCHAKAL89 (Keller, 1989) and ORTEP (Johnson, 1965)
;
_computing_publication_material 'SHELXL93 (Sheldrick, 1993)'
_computing_structure_refinement 'SHELXL93 (Sheldrick, 1993)'
_computing_structure_solution 'SHELXS86 (Sheldrick, 1990)'
_diffrn_ambient_temperature 213(2)
_diffrn_measurement_device 'Enraf-Nonius CAD-4'
_diffrn_measurement_method \w
_diffrn_radiation_monochromator graphite
_diffrn_radiation_source 'fine-focus sealed tube'
_diffrn_radiation_type 'Mo K\a'
_diffrn_radiation_wavelength 0.70930
_diffrn_reflns_av_R_equivalents 0.0534
_diffrn_reflns_av_sigmaI/netI 0.0504
_diffrn_reflns_limit_h_max 22
_diffrn_reflns_limit_h_min -22
_diffrn_reflns_limit_k_max 12
_diffrn_reflns_limit_k_min -1
_diffrn_reflns_limit_l_max 0
_diffrn_reflns_limit_l_min -21
_diffrn_reflns_number 7366
_diffrn_reflns_theta_max 26.81
_diffrn_reflns_theta_min 3.07
_diffrn_standards_decay_% 2.1
_diffrn_standards_interval_count 200
_diffrn_standards_interval_time 60
_diffrn_standards_number 3
_exptl_absorpt_coefficient_mu 4.432
_exptl_absorpt_correction_type none
_exptl_crystal_colour 'brownish yellow'
_exptl_crystal_density_diffrn 1.776
_exptl_crystal_description block
_exptl_crystal_F_000 1576
_exptl_crystal_size_max 0.4
_exptl_crystal_size_mid 0.2
_exptl_crystal_size_min 0.2
_refine_diff_density_max 1.753
_refine_diff_density_min -1.793
_refine_ls_extinction_coef '\c = 0.0049(4)'
_refine_ls_extinction_method 'F~c~^*^ = 1/kF~c~[1 + 0.001\cF~c~^2^\l^3^/sin('
_refine_ls_goodness_of_fit_all 1.097
_refine_ls_goodness_of_fit_obs 1.046
_refine_ls_hydrogen_treatment 'riding model'
_refine_ls_matrix_type full
_refine_ls_number_parameters 344
_refine_ls_number_reflns 6377
_refine_ls_number_restraints 0
_refine_ls_restrained_S_all 1.099
_refine_ls_restrained_S_obs 1.046
_refine_ls_R_factor_all 0.0829
_refine_ls_R_factor_obs 0.0513
_refine_ls_shift/esd_max 0.001
_refine_ls_shift/esd_mean 0.000
_refine_ls_structure_factor_coef Fsqd
_refine_ls_weighting_scheme
;
calc w = 1/[\s^2^(F~o~^2^) + (0.0772P)^2^ + 7.0155P] where P =
(F~o~^2^ + 2F~c~^2^)/3
;
_refine_ls_wR_factor_all 0.1469
_refine_ls_wR_factor_obs 0.1201
_reflns_number_observed 4784
_reflns_number_total 6380
_reflns_observed_criterion >2sigma(I)
_cod_data_source_file ka1103.cif
_cod_data_source_block triflat
_cod_depositor_comments
;
The following automatic conversions were performed:
'_exptl_absorpt_correction_type' value 'None' changed to 'none' according
to '/home/saulius/struct/CIF-dictionaries/cif_core.dic' dictionary named
'cif_core.dic' version 2.4.1 from 2010-06-29.

Automatic conversion script
Id: cif_fix_enum 1527 2010-12-29 10:47:43Z saulius 

The following automatic conversions were performed:

'_exptl_absorpt_correction_type' value 'None' changed to 'none'
according to /home/saulius/struct/CIF-dictionaries/cif_core.dic
dictionary named 'cif_core.dic' version 2.4.1 from 2010-06-29.

Automatic conversion script
Id: cif_fix_values 1715 2011-07-08 13:25:40Z adriana 
;
_cod_original_cell_volume 2989.2(9)
_cod_original_sg_symbol_H-M 'P 21/c'
_cod_database_code 2003686

loop_
_symmetry_equiv_pos_as_xyz
'x, y, z'
'-x, y+1/2, -z+1/2'
'-x, -y, -z'
'x, -y-1/2, z-1/2'

loop_
_atom_site_aniso_label
_atom_site_aniso_U_11
_atom_site_aniso_U_12
_atom_site_aniso_U_13
_atom_site_aniso_U_22
_atom_site_aniso_U_23
_atom_site_aniso_U_33
Re 0.0505(2) -0.00166(14) -0.00211(12) 0.0385(2) 0.00058(13) 0.0320(2)
Cl 0.0678(13) 0.0009(10) 0.0015(9) 0.0557(12) 0.0014(9) 0.0331(9)
S 0.0590(13) -0.0057(11) -0.0092(9) 0.0608(14) -0.0103(10) 0.0427(11)
P1 0.0613(13) 0.0042(10) -0.0048(10) 0.0430(12) -0.0013(9) 0.0447(12)
P2 0.0570(12) 0.0031(10) -0.0055(8) 0.0426(11) 0.0001(8) 0.0328(10)
P3 0.0533(12) -0.0044(9) -0.0052(8) 0.0427(11) 0.0017(8) 0.0325(10)
N 0.051(4) -0.002(3) -0.010(3) 0.035(3) -0.006(3) 0.044(4)
O1 0.055(3) -0.009(3) -0.003(2) 0.051(3) -0.007(2) 0.036(3)
O2 0.097(5) -0.011(4) -0.038(4) 0.082(5) 0.007(4) 0.064(4)
O3 0.070(4) 0.002(4) 0.001(3) 0.093(6) -0.044(4) 0.071(4)
F1 0.064(4) -0.018(4) 0.017(4) 0.153(7) -0.061(5) 0.117(6)
F2 0.073(4) -0.029(4) -0.016(4) 0.109(5) -0.041(4) 0.100(5)
F3 0.119(7) -0.062(6) -0.045(6) 0.140(8) 0.076(6) 0.138(7)
C1 0.051(4) 0.004(4) -0.001(3) 0.043(4) -0.003(3) 0.043(4)
C2 0.065(6) -0.005(4) 0.002(4) 0.053(5) 0.013(4) 0.055(5)
C3 0.086(8) 0.015(6) 0.002(6) 0.077(7) 0.023(5) 0.061(6)
C4 0.071(7) 0.013(7) -0.009(5) 0.102(9) 0.000(6) 0.051(6)
C5 0.051(5) 0.007(5) -0.005(5) 0.074(7) -0.023(5) 0.069(6)
C6 0.055(5) -0.002(4) -0.005(4) 0.051(5) 0.001(4) 0.059(5)
C7 0.084(7) 0.024(6) 0.009(5) 0.085(7) 0.003(5) 0.048(5)
C8 0.094(8) 0.001(5) -0.044(7) 0.048(6) -0.013(5) 0.092(8)
C11 0.059(5) 0.011(4) -0.003(3) 0.041(4) 0.002(3) 0.037(4)
C12 0.066(5) 0.002(4) -0.007(4) 0.054(5) -0.003(4) 0.045(5)
C13 0.087(7) 0.019(5) 0.007(5) 0.051(5) -0.003(4) 0.055(6)
C14 0.101(8) -0.007(5) -0.001(5) 0.052(6) -0.002(4) 0.046(5)
C15 0.084(7) -0.014(5) -0.005(4) 0.046(5) -0.001(4) 0.041(4)
C16 0.058(5) -0.004(4) -0.007(4) 0.049(5) -0.002(4) 0.042(4)
C17 0.060(5) 0.009(5) -0.017(4) 0.070(6) -0.002(5) 0.053(5)
C18 0.079(6) 0.004(5) 0.002(4) 0.050(5) 0.002(4) 0.049(5)
C21 0.053(5) -0.003(4) -0.003(4) 0.043(4) 0.003(3) 0.040(4)
C22 0.052(5) 0.000(5) -0.006(4) 0.072(6) -0.019(5) 0.052(5)
C23 0.054(5) -0.002(5) -0.009(5) 0.077(7) -0.009(6) 0.072(7)
C24 0.070(6) 0.007(5) 0.006(5) 0.059(6) 0.003(5) 0.061(6)
C25 0.074(6) 0.004(5) 0.005(5) 0.059(6) -0.004(5) 0.053(5)
C26 0.069(6) -0.002(4) -0.005(4) 0.054(5) -0.001(4) 0.041(4)
C27 0.059(5) -0.010(4) -0.004(4) 0.068(6) 0.001(4) 0.035(4)
C28 0.073(6) -0.001(4) -0.002(4) 0.046(5) 0.004(4) 0.048(5)
C30 0.061(6) -0.007(6) -0.009(5) 0.083(7) -0.021(6) 0.068(6)

loop_
_atom_site_label
_atom_site_occupancy
_atom_site_fract_x
_atom_site_fract_y
_atom_site_fract_z
_atom_site_U_iso_or_equiv
_atom_site_thermal_displace_type
_atom_site_calc_flag
_atom_site_refinement_flags
_atom_site_type_symbol
Re 1 0.19487(2) 0.05854(3) 0.49270(2) 0.04047(15) Uani d . Re
Cl 1 0.17837(13) 0.0587(2) 0.63762(12) 0.0526(5) Uani d . Cl
S 1 0.33735(13) 0.2490(2) 0.58366(13) 0.0539(5) Uani d . S
P1 1 0.11622(14) 0.2600(2) 0.50289(13) 0.0497(5) Uani d . P
P2 1 0.27004(13) -0.1431(2) 0.50604(12) 0.0441(5) Uani d . P
P3 1 0.24768(13) 0.1026(2) 0.35612(12) 0.0428(5) Uani d . P
N 1 0.1236(4) -0.0279(6) 0.4643(4) 0.0429(15) Uani d . N
O1 1 0.3035(3) 0.1914(6) 0.5157(3) 0.0476(13) Uani d . O
O2 1 0.3696(5) 0.1585(8) 0.6353(4) 0.079(2) Uani d . O
O3 1 0.2935(4) 0.3517(8) 0.6233(4) 0.079(2) Uani d . O
F1 1 0.4657(4) 0.2518(9) 0.4939(5) 0.113(3) Uani d . F
F2 1 0.4573(4) 0.3984(7) 0.5842(4) 0.093(2) Uani d . F
F3 1 0.3980(5) 0.4205(9) 0.4818(6) 0.130(4) Uani d . F
C1 1 0.0610(5) 0.2875(8) 0.4188(5) 0.046(2) Uani d . C
C2 1 0.0687(6) 0.3978(10) 0.3704(6) 0.058(2) Uani d . C
H2 1 0.1037(6) 0.4626(10) 0.3807(6) 0.070 Uiso calc R H
C3 1 0.0252(7) 0.4134(12) 0.3070(7) 0.076(3) Uani d . C
H3 1 0.0314(7) 0.4879(12) 0.2749(7) 0.091 Uiso calc R H
C4 1 -0.0269(6) 0.3197(13) 0.2917(6) 0.074(3) Uani d . C
H4 1 -0.0562(6) 0.3297(13) 0.2491(6) 0.089 Uiso calc R H
C5 1 -0.0354(5) 0.2110(11) 0.3396(6) 0.065(3) Uani d . C
H5 1 -0.0717(5) 0.1480(11) 0.3299(6) 0.078 Uiso calc R H
C6 1 0.0085(5) 0.1929(9) 0.4016(6) 0.055(2) Uani d . C
H6 1 0.0029(5) 0.1167(9) 0.4323(6) 0.066 Uiso calc R H
C7 1 0.0414(6) 0.2507(12) 0.5849(6) 0.073(3) Uani d . C
H7A 1 0.0140(6) 0.1693(12) 0.5818(6) 0.110 Uiso calc R H
H7B 1 0.0067(6) 0.3231(12) 0.5817(6) 0.110 Uiso calc R H
H7C 1 0.0635(6) 0.2546(12) 0.6347(6) 0.110 Uiso calc R H
C8 1 0.1603(7) 0.4168(9) 0.5187(8) 0.076(3) Uani d . C
H8A 1 0.2014(7) 0.4313(9) 0.4776(8) 0.114 Uiso calc R H
H8B 1 0.1798(7) 0.4171(9) 0.5700(8) 0.114 Uiso calc R H
H8C 1 0.1230(7) 0.4855(9) 0.5170(8) 0.114 Uiso calc R H
C11 1 0.2815(5) -0.2491(8) 0.4187(5) 0.046(2) Uani d . C
C12 1 0.3506(5) -0.3084(9) 0.3932(5) 0.055(2) Uani d . C
H12 1 0.3929(5) -0.2933(9) 0.4210(5) 0.066 Uiso calc R H
C13 1 0.3574(7) -0.3896(10) 0.3273(6) 0.065(3) Uani d . C
H13 1 0.4045(7) -0.4279(10) 0.3110(6) 0.078 Uiso calc R H
C14 1 0.2968(7) -0.4150(9) 0.2857(6) 0.067(3) Uani d . C
H14 1 0.3022(7) -0.4697(9) 0.2411(6) 0.080 Uiso calc R H
C15 1 0.2271(6) -0.3585(9) 0.3104(5) 0.057(2) Uani d . C
H15 1 0.1851(6) -0.3767(9) 0.2829(5) 0.069 Uiso calc R H
C16 1 0.2191(5) -0.2742(8) 0.3763(5) 0.049(2) Uani d . C
H16 1 0.1722(5) -0.2350(8) 0.3918(5) 0.059 Uiso calc R H
C17 1 0.3632(5) -0.1243(11) 0.5406(6) 0.060(2) Uani d . C
H17A 1 0.3934(5) -0.0657(11) 0.5056(6) 0.090 Uiso calc R H
H17B 1 0.3878(5) -0.2086(11) 0.5409(6) 0.090 Uiso calc R H
H17C 1 0.3578(5) -0.0888(11) 0.5938(6) 0.090 Uiso calc R H
C18 1 0.2244(6) -0.2552(9) 0.5797(5) 0.060(2) Uani d . C
H18A 1 0.1732(6) -0.2732(9) 0.5674(5) 0.090 Uiso calc R H
H18B 1 0.2228(6) -0.2161(9) 0.6318(5) 0.090 Uiso calc R H
H18C 1 0.2528(6) -0.3359(9) 0.5789(5) 0.090 Uiso calc R H
C21 1 0.3365(5) 0.0216(8) 0.3187(5) 0.045(2) Uani d . C
C22 1 0.4008(5) 0.0498(9) 0.3555(6) 0.058(2) Uani d . C
H22 1 0.3982(5) 0.1095(9) 0.3975(6) 0.070 Uiso calc R H
C23 1 0.4693(6) -0.0106(11) 0.3300(7) 0.068(3) Uani d . C
H23 1 0.5121(6) 0.0065(11) 0.3566(7) 0.081 Uiso calc R H
C24 1 0.4753(6) -0.0941(10) 0.2672(6) 0.064(3) Uani d . C
H24 1 0.5217(6) -0.1348(10) 0.2509(6) 0.077 Uiso calc R H
C25 1 0.4116(6) -0.1184(10) 0.2274(6) 0.063(2) Uani d . C
H25 1 0.4156(6) -0.1728(10) 0.1827(6) 0.075 Uiso calc R H
C26 1 0.3429(6) -0.0629(9) 0.2537(5) 0.055(2) Uani d . C
H26 1 0.3000(6) -0.0819(9) 0.2276(5) 0.066 Uiso calc R H
C27 1 0.1813(5) 0.0604(9) 0.2859(5) 0.054(2) Uani d . C
H27A 1 0.1659(5) -0.0297(9) 0.2936(5) 0.081 Uiso calc R H
H27B 1 0.2052(5) 0.0720(9) 0.2325(5) 0.081 Uiso calc R H
H27C 1 0.1372(5) 0.1163(9) 0.2942(5) 0.081 Uiso calc R H
C28 1 0.2707(6) 0.2739(8) 0.3338(5) 0.056(2) Uani d . C
H28A 1 0.3064(6) 0.3049(8) 0.3691(5) 0.084 Uiso calc R H
H28B 1 0.2250(6) 0.3258(8) 0.3411(5) 0.084 Uiso calc R H
H28C 1 0.2930(6) 0.2814(8) 0.2795(5) 0.084 Uiso calc R H
C30 1 0.4176(6) 0.3355(12) 0.5332(7) 0.071(3) Uani d . C

loop_
_atom_type_symbol
_atom_type_description
_atom_type_scat_source
_atom_type_scat_dispersion_real
_atom_type_scat_dispersion_imag
C C 'International Tables Vol C Tables 4.2.6.8 and 6.1.1.4' 0.0033 0.001
N N 'International Tables Vol C Tables 4.2.6.8 and 6.1.1.4' 0.0061 0.003
Re Re 'International Tables Vol C Tables 4.2.6.8 and 6.1.1.4' -1.0185 7.
S S 'International Tables Vol C Tables 4.2.6.8 and 6.1.1.4' 0.1246 0.123
P P 'International Tables Vol C Tables 4.2.6.8 and 6.1.1.4' 0.1023 0.094
F F 'International Tables Vol C Tables 4.2.6.8 and 6.1.1.4' 0.0171 0.010
O O 'International Tables Vol C Tables 4.2.6.8 and 6.1.1.4' 0.0106 0.006
Cl Cl 'International Tables Vol C Tables 4.2.6.8 and 6.1.1.4' 0.1484 0.1
H H 'International Tables Vol C Tables 4.2.6.8 and 6.1.1.4' 0.0000 0.000

loop_
_geom_angle_atom_site_label_1
_geom_angle_atom_site_label_2
_geom_angle_atom_site_label_3
_geom_angle
_geom_angle_publ_flag
N Re O1 172.3(3) yes
N Re Cl 106.0(2) yes
O1 Re Cl 81.61(13) yes
N Re P3 93.1(2) yes
O1 Re P3 79.29(13) yes
Cl Re P3 160.91(8) yes
N Re P2 90.8(2) yes
O1 Re P2 90.57(15) yes
Cl Re P2 85.37(7) yes
P3 Re P2 94.72(7) yes
N Re P1 91.4(2) yes
O1 Re P1 88.39(15) yes
Cl Re P1 85.46(7) yes
P3 Re P1 94.03(8) yes
P2 Re P1 170.83(7) yes
O2 S O3 114.8(5) ?
O2 S O1 115.9(4) ?
O3 S O1 114.5(4) ?
O2 S C30 105.2(5) ?
O3 S C30 103.0(5) ?
O1 S C30 100.9(4) ?
C8 P1 C7 103.0(6) ?
C8 P1 C1 104.5(5) ?
C7 P1 C1 101.3(5) ?
C8 P1 Re 119.8(4) ?
C7 P1 Re 111.6(4) ?
C1 P1 Re 114.5(3) ?
C17 P2 C18 101.6(5) ?
C17 P2 C11 107.1(4) ?
C18 P2 C11 100.6(4) ?
C17 P2 Re 117.1(4) ?
C18 P2 Re 112.4(3) ?
C11 P2 Re 115.9(3) ?
C27 P3 C28 103.9(4) ?
C27 P3 C21 104.9(4) ?
C28 P3 C21 101.3(4) ?
C27 P3 Re 111.4(3) ?
C28 P3 Re 115.3(3) ?
C21 P3 Re 118.4(3) ?
S O1 Re 138.0(3) yes
C2 C1 C6 117.8(9) ?
C2 C1 P1 123.7(7) ?
C6 C1 P1 118.5(7) ?
C3 C2 C1 121.2(10) ?
C4 C3 C2 120.0(10) ?
C5 C4 C3 119.3(10) ?
C4 C5 C6 121.3(10) ?
C5 C6 C1 120.3(9) ?
C12 C11 C16 118.3(8) ?
C12 C11 P2 122.0(7) ?
C16 C11 P2 119.7(6) ?
C13 C12 C11 120.7(9) ?
C14 C13 C12 121.3(10) ?
C13 C14 C15 119.1(9) ?
C14 C15 C16 120.6(9) ?
C11 C16 C15 119.9(9) ?
C22 C21 C26 118.7(8) ?
C22 C21 P3 117.8(7) ?
C26 C21 P3 123.4(7) ?
C21 C22 C23 120.0(9) ?
C24 C23 C22 121.2(10) ?
C23 C24 C25 119.1(10) ?
C26 C25 C24 120.2(9) ?
C25 C26 C21 120.6(9) ?
F3 C30 F2 107.7(10) ?
F3 C30 F1 107.2(11) ?
F2 C30 F1 106.2(9) ?
F3 C30 S 113.1(8) ?
F2 C30 S 111.8(8) ?
F1 C30 S 110.5(8) ?

loop_
_geom_bond_atom_site_label_1
_geom_bond_atom_site_label_2
_geom_bond_distance
_geom_bond_publ_flag
Re N 1.642(6) yes
Re O1 2.403(5) yes
Re Cl 2.423(2) yes
Re P3 2.429(2) yes
Re P2 2.461(2) yes
Re P1 2.467(2) yes
S O2 1.421(7) yes
S O3 1.422(7) yes
S O1 1.464(5) yes
S C30 1.800(11) yes
P1 C8 1.804(10) ?
P1 C7 1.809(10) ?
P1 C1 1.815(9) ?
P2 C17 1.803(9) ?
P2 C18 1.810(9) ?
P2 C11 1.815(8) ?
P3 C27 1.795(9) ?
P3 C28 1.817(9) ?
P3 C21 1.821(9) ?
F1 C30 1.327(12) ?
F2 C30 1.325(11) ?
F3 C30 1.292(14) ?
C1 C2 1.384(12) ?
C1 C6 1.384(12) ?
C2 C3 1.383(15) ?
C3 C4 1.36(2) ?
C4 C5 1.366(15) ?
C5 C6 1.371(14) ?
C11 C12 1.387(12) ?
C11 C16 1.392(12) ?
C12 C13 1.377(13) ?
C13 C14 1.36(2) ?
C14 C15 1.379(14) ?
C15 C16 1.396(12) ?
C21 C22 1.373(12) ?
C21 C26 1.385(12) ?
C22 C23 1.381(13) ?
C23 C24 1.350(15) ?
C24 C25 1.385(15) ?
C25 C26 1.365(13) ?
